data_4086502
loop_
_publ_author_name
'Jaroschik, Florian'
'Momin, Aur\'elien'
'Martinez, Agathe'
'Harakat, Dominique'
'Ricard, Louis'
'Le Goff, Xavier Fr\'ed\'eric'
'Nocton, Gr\'egory'

_publ_section_title
;
 Synthesis and Characterization of 1,1&#x2032;-Diphosphaplumbocenes:
 Oxidative Ligand Transfer Reactions with Divalent Thulium Complexes
;
_journal_issue 11
_journal_name_full Organometallics
_journal_page_first 2032
_journal_paper_doi 10.1021/acs.organomet.6b00313
_journal_volume 35
_journal_year 2016
_chemical_formula_moiety 'C28 H48 P2 Pb'
_chemical_formula_sum 'C28 H48 P2 Pb'
_chemical_formula_weight 653.79
_chemical_name_systematic
; 
 ? 
;
_space_group_IT_number 14
_symmetry_cell_setting monoclinic
_symmetry_space_group_name_Hall '-P 2ybc'
_symmetry_space_group_name_H-M 'P 1 21/c 1'
_atom_sites_solution_hydrogens geom
_atom_sites_solution_primary direct
_atom_sites_solution_secondary difmap
_audit_creation_method SHELXL-97
_cell_angle_alpha 90.00
_cell_angle_beta 125.591(3)
_cell_angle_gamma 90.00
_cell_formula_units_Z 4
_cell_length_a 11.845(1)
_cell_length_b 15.665(1)
_cell_length_c 19.616(1)
_cell_measurement_reflns_used 7237
_cell_measurement_temperature 150.0(1)
_cell_measurement_theta_max 30.034
_cell_measurement_theta_min 0.998
_cell_volume 2959.8(4)
_computing_cell_refinement 'DENZO (Otwinowski & Minor, 1997) & COLLECT'
_computing_data_collection 'COLLECT (Hooft, R.W.W., 1998)'
_computing_data_reduction 'DENZO & COLLECT'
_computing_structure_refinement 'SHELXL-2014/7 (Sheldrick, 2014)'
_diffrn_ambient_temperature 150.0(1)
_diffrn_measured_fraction_theta_full 0.993
_diffrn_measured_fraction_theta_max 0.993
_diffrn_measurement_device_type KappaCCD
_diffrn_measurement_method 'phi and omega scans'
_diffrn_radiation_monochromator graphite
_diffrn_radiation_source 'fine-focus sealed tube'
_diffrn_radiation_type MoK\a
_diffrn_radiation_wavelength 0.71069
_diffrn_reflns_av_R_equivalents 0.0220
_diffrn_reflns_av_sigmaI/netI 0.0442
_diffrn_reflns_limit_h_max 16
_diffrn_reflns_limit_h_min -16
_diffrn_reflns_limit_k_max 21
_diffrn_reflns_limit_k_min -19
_diffrn_reflns_limit_l_max 27
_diffrn_reflns_limit_l_min -27
_diffrn_reflns_number 15003
_diffrn_reflns_theta_full 30.00
_diffrn_reflns_theta_max 30.00
_diffrn_reflns_theta_min 2.87
_exptl_absorpt_coefficient_mu 5.821
_exptl_absorpt_correction_T_max 0.4561
_exptl_absorpt_correction_T_min 0.3608
_exptl_absorpt_correction_type multi-scan
_exptl_absorpt_process_details 'DENZO/SCALEPACK (Otwinowski & Minor, 1996)'
_exptl_crystal_colour Orange
_exptl_crystal_density_diffrn 1.467
_exptl_crystal_density_method 'not measured'
_exptl_crystal_description Block
_exptl_crystal_F_000 1312
_exptl_crystal_size_max 0.22
_exptl_crystal_size_mid 0.20
_exptl_crystal_size_min 0.16
_refine_diff_density_max 1.122
_refine_diff_density_min -0.940
_refine_diff_density_rms 0.092
_refine_ls_extinction_coef 0.00098(7)
_refine_ls_extinction_expression Fc^*^=kFc[1+0.001xFc^2^\l^3^/sin(2\q)]^-1/4^
_refine_ls_extinction_method SHELXL
_refine_ls_goodness_of_fit_ref 1.010
_refine_ls_hydrogen_treatment constr
_refine_ls_matrix_type full
_refine_ls_number_parameters 297
_refine_ls_number_reflns 8582
_refine_ls_number_restraints 0
_refine_ls_restrained_S_all 1.010
_refine_ls_R_factor_all 0.0411
_refine_ls_R_factor_gt 0.0247
_refine_ls_shift/su_max 0.002
_refine_ls_shift/su_mean 0.000
_refine_ls_structure_factor_coef Fsqd
_refine_ls_weighting_details 'calc w=1/[\s^2^(Fo^2^)+(0.0146P)^2^+0.0000P] where P=(Fo^2^+2Fc^2^)/3'
_refine_ls_weighting_scheme calc
_refine_ls_wR_factor_gt 0.0471
_refine_ls_wR_factor_ref 0.0503
_reflns_number_gt 6674
_reflns_number_total 8582
_reflns_threshold_expression >2sigma(I)
_cod_data_source_file om6b00313_si_002.cif
_cod_data_source_block pbp2tbu
_cod_depositor_comments
;
The following automatic conversions were performed:

'_symmetry_cell_setting' value 'Monoclinic' changed to 'monoclinic'
according to
/usr/data/users/saulius/crontab/automatic-downloads/rss-feeds/ACS/lib/dictionaries/cif_core.dic
dictionary named 'cif_core.dic' version 2.4.2 from 2011-04-26.

Automatic conversion script
Id: cif_fix_values 4268 2015-11-12 08:31:59Z antanas 

 Adding full bibliography for 4086501--4086502.cif.
;
_cod_original_cell_volume 2959.8(3)
_cod_original_sg_symbol_H-M P21/c
_cod_database_code 4086502

loop_
_symmetry_equiv_pos_as_xyz
'x, y, z'
'-x, y+1/2, -z+1/2'
'-x, -y, -z'
'x, -y-1/2, z-1/2'

loop_
_atom_site_label
_atom_site_type_symbol
_atom_site_fract_x
_atom_site_fract_y
_atom_site_fract_z
_atom_site_U_iso_or_equiv
_atom_site_adp_type
_atom_site_occupancy
_atom_site_symmetry_multiplicity
_atom_site_calc_flag
_atom_site_refinement_flags
Pb1 Pb 0.630439(9) -0.185489(6) -0.281661(5) 0.02647(4) Uani 1 1 d .
P1 P 0.38945(7) -0.14540(4) -0.44357(4) 0.02966(15) Uani 1 1 d .
P2 P 0.82004(7) -0.05904(4) -0.16903(4) 0.02560(13) Uani 1 1 d .
C1 C 0.4006(2) -0.25918(14) -0.43791(13) 0.0236(5) Uani 1 1 d .
C2 C 0.3770(2) -0.29030(15) -0.38120(14) 0.0247(5) Uani 1 1 d .
C3 C 0.3487(2) -0.22519(16) -0.34160(14) 0.0282(5) Uani 1 1 d .
C4 C 0.3533(2) -0.14276(16) -0.36726(14) 0.0300(6) Uani 1 1 d .
C5 C 0.4310(3) -0.31160(15) -0.49137(15) 0.0332(6) Uani 1 1 d .
C6 C 0.3153(3) -0.37723(18) -0.54495(16) 0.0476(8) Uani 1 1 d .
H6A H 0.3147 -0.4194 -0.5083 0.071 Uiso 1 1 calc R
H6B H 0.3321 -0.4061 -0.5826 0.071 Uiso 1 1 calc R
H6C H 0.2254 -0.3480 -0.5782 0.071 Uiso 1 1 calc R
C7 C 0.4384(3) -0.2531(2) -0.55181(16) 0.0506(8) Uani 1 1 d .
H7A H 0.4620 -0.2872 -0.5838 0.076 Uiso 1 1 calc R
H7B H 0.5096 -0.2094 -0.5196 0.076 Uiso 1 1 calc R
H7C H 0.3481 -0.2256 -0.5905 0.076 Uiso 1 1 calc R
C8 C 0.5726(3) -0.35711(19) -0.43615(17) 0.0484(7) Uani 1 1 d .
H8A H 0.5749 -0.3917 -0.3937 0.073 Uiso 1 1 calc R
H8B H 0.6470 -0.3145 -0.4084 0.073 Uiso 1 1 calc R
H8C H 0.5859 -0.3941 -0.4712 0.073 Uiso 1 1 calc R
C9 C 0.3767(3) -0.38313(16) -0.36018(16) 0.0404(7) Uani 1 1 d .
H9A H 0.2808 -0.4033 -0.3899 0.061 Uiso 1 1 calc R
H9B H 0.4238 -0.3892 -0.2996 0.061 Uiso 1 1 calc R
H9C H 0.4256 -0.4171 -0.3774 0.061 Uiso 1 1 calc R
C10 C 0.3098(3) -0.24974(19) -0.28316(16) 0.0440(7) Uani 1 1 d .
H10A H 0.3912 -0.2440 -0.2249 0.066 Uiso 1 1 calc R
H10B H 0.2774 -0.3090 -0.2939 0.066 Uiso 1 1 calc R
H10C H 0.2358 -0.2121 -0.2928 0.066 Uiso 1 1 calc R
C11 C 0.3127(3) -0.05905(18) -0.34573(15) 0.0440(7) Uani 1 1 d .
C12 C 0.3688(4) 0.01710(18) -0.36604(18) 0.0637(10) Uani 1 1 d .
H12A H 0.4703 0.0138 -0.3324 0.096 Uiso 1 1 calc R
H12B H 0.3412 0.0702 -0.3530 0.096 Uiso 1 1 calc R
H12C H 0.3308 0.0162 -0.4257 0.096 Uiso 1 1 calc R
C13 C 0.1546(3) -0.0538(2) -0.3996(2) 0.0835(13) Uani 1 1 d .
H13A H 0.1186 -0.0527 -0.4589 0.125 Uiso 1 1 calc R
H13B H 0.1262 -0.0018 -0.3856 0.125 Uiso 1 1 calc R
H13C H 0.1173 -0.1038 -0.3888 0.125 Uiso 1 1 calc R
C14 C 0.3711(3) -0.05167(19) -0.25251(16) 0.0491(8) Uani 1 1 d .
H14A H 0.3246 -0.0932 -0.2392 0.074 Uiso 1 1 calc R
H14B H 0.3547 0.0061 -0.2409 0.074 Uiso 1 1 calc R
H14C H 0.4710 -0.0632 -0.2180 0.074 Uiso 1 1 calc R
C15 C 0.8697(2) -0.09826(15) -0.23332(13) 0.0248(5) Uani 1 1 d .
C16 C 0.9242(3) -0.18165(14) -0.20869(15) 0.0257(5) Uani 1 1 d .
C17 C 0.9225(2) -0.21371(14) -0.14078(14) 0.0253(5) Uani 1 1 d .
C18 C 0.8706(2) -0.15613(14) -0.11176(13) 0.0223(5) Uani 1 1 d .
C19 C 0.8685(3) -0.04078(16) -0.29656(16) 0.0373(6) Uani 1 1 d .
C20 C 0.7885(4) 0.04209(18) -0.31062(19) 0.0590(9) Uani 1 1 d .
H20A H 0.6912 0.0286 -0.3348 0.089 Uiso 1 1 calc R
H20B H 0.7932 0.0792 -0.3491 0.089 Uiso 1 1 calc R
H20C H 0.8299 0.0714 -0.2569 0.089 Uiso 1 1 calc R
C21 C 0.7992(4) -0.0831(2) -0.38334(17) 0.0610(9) Uani 1 1 d .
H21A H 0.8489 -0.1358 -0.3774 0.092 Uiso 1 1 calc R
H21B H 0.8025 -0.0438 -0.4211 0.092 Uiso 1 1 calc R
H21C H 0.7023 -0.0966 -0.4066 0.092 Uiso 1 1 calc R
C22 C 1.0189(3) -0.0155(2) -0.26064(19) 0.0582(9) Uani 1 1 d .
H22A H 1.0603 0.0136 -0.2068 0.087 Uiso 1 1 calc R
H22B H 1.0194 0.0229 -0.2999 0.087 Uiso 1 1 calc R
H22C H 1.0728 -0.0668 -0.2523 0.087 Uiso 1 1 calc R
C23 C 0.9869(3) -0.23407(17) -0.24402(17) 0.0410(7) Uani 1 1 d .
H23A H 1.0698 -0.2638 -0.1982 0.062 Uiso 1 1 calc R
H23B H 1.0126 -0.1962 -0.2727 0.062 Uiso 1 1 calc R
H23C H 0.9188 -0.2760 -0.2839 0.062 Uiso 1 1 calc R
C24 C 0.9818(3) -0.30177(15) -0.10536(18) 0.0403(7) Uani 1 1 d .
H24A H 1.0831 -0.3000 -0.0737 0.060 Uiso 1 1 calc R
H24B H 0.9443 -0.3428 -0.1514 0.060 Uiso 1 1 calc R
H24C H 0.9561 -0.3193 -0.0681 0.060 Uiso 1 1 calc R
C25 C 0.8559(3) -0.16958(15) -0.03956(14) 0.0285(5) Uani 1 1 d .
C26 C 0.7568(3) -0.24321(18) -0.05758(17) 0.0461(7) Uani 1 1 d .
H26A H 0.7913 -0.2959 -0.0663 0.069 Uiso 1 1 calc R
H26B H 0.6642 -0.2302 -0.1081 0.069 Uiso 1 1 calc R
H26C H 0.7516 -0.2505 -0.0099 0.069 Uiso 1 1 calc R
C27 C 0.7982(3) -0.08939(17) -0.02549(16) 0.0420(7) Uani 1 1 d .
H27A H 0.7922 -0.0988 0.0217 0.063 Uiso 1 1 calc R
H27B H 0.7055 -0.0771 -0.0762 0.063 Uiso 1 1 calc R
H27C H 0.8599 -0.0410 -0.0130 0.063 Uiso 1 1 calc R
C28 C 0.9976(3) -0.18606(17) 0.04235(15) 0.0429(7) Uani 1 1 d .
H28A H 1.0575 -0.1362 0.0563 0.064 Uiso 1 1 calc R
H28B H 1.0401 -0.2363 0.0360 0.064 Uiso 1 1 calc R
H28C H 0.9864 -0.1963 0.0874 0.064 Uiso 1 1 calc R

loop_
_atom_site_aniso_label
_atom_site_aniso_U_11
_atom_site_aniso_U_22
_atom_site_aniso_U_33
_atom_site_aniso_U_23
_atom_site_aniso_U_13
_atom_site_aniso_U_12
Pb1 0.01977(5) 0.03022(6) 0.02354(5) 0.00013(4) 0.00926(4) -0.00049(4)
P1 0.0304(4) 0.0288(3) 0.0233(3) 0.0038(3) 0.0120(3) 0.0025(3)
P2 0.0278(3) 0.0217(3) 0.0269(3) 0.0012(3) 0.0157(3) 0.0015(3)
C1 0.0178(12) 0.0290(13) 0.0176(10) -0.0024(9) 0.0066(9) 0.0026(10)
C2 0.0181(12) 0.0296(13) 0.0203(11) 0.0004(10) 0.0078(10) 0.0008(10)
C3 0.0161(12) 0.0424(15) 0.0205(11) -0.0025(11) 0.0075(10) 0.0009(11)
C4 0.0207(13) 0.0355(14) 0.0239(12) -0.0061(11) 0.0072(10) 0.0039(11)
C5 0.0330(15) 0.0400(15) 0.0280(12) -0.0038(11) 0.0186(12) 0.0057(12)
C6 0.049(2) 0.0483(18) 0.0382(15) -0.0155(13) 0.0216(15) 0.0009(15)
C7 0.057(2) 0.070(2) 0.0366(15) -0.0022(15) 0.0343(16) 0.0072(17)
C8 0.0378(18) 0.0597(19) 0.0473(17) -0.0061(15) 0.0244(15) 0.0138(15)
C9 0.0382(17) 0.0348(15) 0.0466(16) 0.0081(13) 0.0238(14) 0.0021(13)
C10 0.0364(17) 0.070(2) 0.0297(13) -0.0080(14) 0.0214(13) -0.0088(15)
C11 0.0301(15) 0.0473(17) 0.0338(14) -0.0135(13) 0.0069(12) 0.0097(14)
C12 0.085(3) 0.0302(16) 0.0483(18) -0.0005(14) 0.0231(19) 0.0135(17)
C13 0.0322(18) 0.086(3) 0.080(2) -0.049(2) 0.0027(17) 0.0243(18)
C14 0.0469(19) 0.0568(19) 0.0468(16) -0.0258(15) 0.0291(15) -0.0092(15)
C15 0.0215(13) 0.0260(13) 0.0280(12) 0.0028(10) 0.0151(11) -0.0033(10)
C16 0.0192(12) 0.0251(13) 0.0329(13) -0.0037(10) 0.0152(10) -0.0020(10)
C17 0.0175(12) 0.0245(12) 0.0289(12) 0.0025(10) 0.0106(10) 0.0013(10)
C18 0.0153(11) 0.0246(11) 0.0202(11) 0.0009(9) 0.0065(9) -0.0021(9)
C19 0.0420(17) 0.0386(16) 0.0377(14) 0.0088(12) 0.0268(14) 0.0000(13)
C20 0.076(3) 0.0502(19) 0.063(2) 0.0302(16) 0.048(2) 0.0198(17)
C21 0.079(3) 0.073(2) 0.0404(16) 0.0072(16) 0.0398(18) -0.0052(19)
C22 0.051(2) 0.063(2) 0.069(2) 0.0213(17) 0.0388(19) -0.0077(17)
C23 0.0427(18) 0.0429(16) 0.0480(16) -0.0021(13) 0.0324(15) 0.0088(13)
C24 0.0359(17) 0.0311(14) 0.0499(17) 0.0086(12) 0.0226(14) 0.0092(12)
C25 0.0240(13) 0.0317(14) 0.0256(12) 0.0035(10) 0.0120(11) -0.0005(10)
C26 0.0496(19) 0.0517(18) 0.0436(16) 0.0021(14) 0.0308(16) -0.0152(15)
C27 0.0443(18) 0.0551(18) 0.0358(14) 0.0056(13) 0.0286(14) 0.0093(14)
C28 0.0361(17) 0.0590(19) 0.0268(13) 0.0071(12) 0.0145(13) 0.0044(14)

loop_
_atom_type_symbol
_atom_type_description
_atom_type_scat_dispersion_real
_atom_type_scat_dispersion_imag
_atom_type_scat_source
C C 0.0033 0.0016 'International Tables Vol C Tables 4.2.6.8 and 6.1.1.4'
H H 0.0000 0.0000 'International Tables Vol C Tables 4.2.6.8 and 6.1.1.4'
P P 0.1023 0.0942 'International Tables Vol C Tables 4.2.6.8 and 6.1.1.4'
Pb Pb -3.3944 10.1111 'International Tables Vol C Tables 4.2.6.8 and 6.1.1.4'

loop_
_geom_angle_atom_site_label_1
_geom_angle_atom_site_label_2
_geom_angle_atom_site_label_3
_geom_angle
C4 Pb1 C15 134.91(7)
C4 Pb1 P2 115.20(5)
C15 Pb1 P2 37.02(5)
C4 Pb1 P1 37.02(5)
C15 Pb1 P1 115.83(5)
P2 Pb1 P1 122.695(19)
C4 P1 C1 90.92(11)
C4 P1 Pb1 69.03(8)
C1 P1 Pb1 73.75(7)
C18 P2 C15 91.37(11)
C18 P2 Pb1 73.59(7)
C15 P2 Pb1 69.31(7)
C2 C1 C5 126.9(2)
C2 C1 P1 111.06(16)
C5 C1 P1 122.07(17)
C1 C2 C3 113.9(2)
C1 C2 C9 126.2(2)
C3 C2 C9 119.9(2)
C4 C3 C2 113.0(2)
C4 C3 C10 126.9(2)
C2 C3 C10 120.0(2)
C3 C4 C11 127.1(2)
C3 C4 P1 111.12(17)
C11 C4 P1 121.16(19)
C3 C4 Pb1 80.75(13)
C11 C4 Pb1 119.40(16)
P1 C4 Pb1 73.95(8)
C1 C5 C6 110.8(2)
C1 C5 C7 110.4(2)
C6 C5 C7 107.4(2)
C1 C5 C8 111.1(2)
C6 C5 C8 110.1(2)
C7 C5 C8 106.9(2)
C13 C11 C12 108.8(3)
C13 C11 C14 109.9(2)
C12 C11 C14 106.8(2)
C13 C11 C4 108.0(2)
C12 C11 C4 109.9(2)
C14 C11 C4 113.3(2)
C16 C15 C19 127.6(2)
C16 C15 P2 110.51(16)
C19 C15 P2 121.40(18)
C16 C15 Pb1 80.43(14)
C19 C15 Pb1 119.29(15)
P2 C15 Pb1 73.68(7)
C15 C16 C17 113.0(2)
C15 C16 C23 126.3(2)
C17 C16 C23 120.6(2)
C18 C17 C16 113.8(2)
C18 C17 C24 126.9(2)
C16 C17 C24 119.3(2)
C17 C18 C25 127.1(2)
C17 C18 P2 111.35(17)
C25 C18 P2 121.54(17)
C15 C19 C20 110.9(2)
C15 C19 C22 108.6(2)
C20 C19 C22 107.1(2)
C15 C19 C21 113.0(2)
C20 C19 C21 106.8(2)
C22 C19 C21 110.3(2)
C28 C25 C27 106.4(2)
C28 C25 C26 109.9(2)
C27 C25 C26 107.3(2)
C28 C25 C18 110.4(2)
C27 C25 C18 110.81(19)
C26 C25 C18 111.85(19)

loop_
_geom_bond_atom_site_label_1
_geom_bond_atom_site_label_2
_geom_bond_distance
Pb1 C4 2.761(2)
Pb1 C15 2.770(2)
Pb1 P2 2.8413(6)
Pb1 P1 2.8420(7)
P1 C4 1.781(2)
P1 C1 1.786(2)
P2 C18 1.775(2)
P2 C15 1.783(2)
C1 C2 1.384(3)
C1 C5 1.531(3)
C2 C3 1.435(3)
C2 C9 1.512(3)
C3 C4 1.399(4)
C3 C10 1.512(3)
C4 C11 1.538(3)
C5 C6 1.537(4)
C5 C7 1.540(4)
C5 C8 1.542(4)
C11 C13 1.525(4)
C11 C12 1.527(4)
C11 C14 1.537(3)
C15 C16 1.412(3)
C15 C19 1.526(3)
C16 C17 1.435(3)
C16 C23 1.518(3)
C17 C18 1.387(3)
C17 C24 1.520(3)
C18 C25 1.538(3)
C19 C20 1.535(4)
C19 C22 1.538(4)
C19 C21 1.544(4)
C25 C28 1.525(3)
C25 C27 1.530(3)
C25 C26 1.533(3)
